data_7063828
loop_
_publ_author_name
'Jia, Ying-Hao'
'Liu, Xing'
'Zhou, Jian'
'Qin, Qi-Pin'
'Du, Jia-Yin'

_publ_section_title
;
 Two structural types of lanthanide MOFs based on long-chain flexible
 sebacic acid: synthesis, luminescence, sensing, and magnetic properties
;
_journal_issue 26
_journal_name_full 'New Journal of Chemistry'
_journal_page_first 11227
_journal_page_last 11240
_journal_paper_doi 10.1039/D5NJ02067K
_journal_volume 49
_journal_year 2025
_chemical_formula_moiety 'C15 H28 Dy O8'
_chemical_formula_sum 'C15 H28 Dy O8'
_chemical_formula_weight 498.87
_space_group_crystal_system monoclinic
_space_group_IT_number 14
_space_group_name_Hall '-P 2ybc'
_space_group_name_H-M_alt 'P 1 21/c 1'
_atom_sites_solution_hydrogens mixed
_audit_creation_method SHELXL-2018/3
_audit_update_record
;
2025-02-10 deposited with the CCDC.	2025-05-30 downloaded from the CCDC.
;
_cell_angle_alpha 90
_cell_angle_beta 105.0566(18)
_cell_angle_gamma 90
_cell_formula_units_Z 4
_cell_length_a 16.2582(8)
_cell_length_b 13.8015(7)
_cell_length_c 8.9584(4)
_cell_measurement_reflns_used 9493
_cell_measurement_temperature 296(2)
_cell_measurement_theta_max 27.41
_cell_measurement_theta_min 2.59
_cell_volume 1941.14(16)
_computing_cell_refinement 'Bruker SAINT'
_computing_data_collection 'Bruker APEX2'
_computing_data_reduction 'Bruker SAINT'
_computing_molecular_graphics 'Bruker SHELXTL'
_computing_publication_material 'Bruker SHELXTL'
_computing_structure_refinement 'SHELXL-2014 (Sheldrick 2014)'
_computing_structure_solution 'SHELXS-97 (Sheldrick 2008)'
_diffrn_ambient_temperature 296(2)
_diffrn_measured_fraction_theta_full 0.999
_diffrn_measured_fraction_theta_max 0.998
_diffrn_measurement_device_type 'Bruker APEX-II CCD'
_diffrn_measurement_method '\f and \w scans'
_diffrn_radiation_type MoK\a
_diffrn_radiation_wavelength 0.71073
_diffrn_reflns_av_R_equivalents 0.1155
_diffrn_reflns_av_unetI/netI 0.0561
_diffrn_reflns_Laue_measured_fraction_full 0.999
_diffrn_reflns_Laue_measured_fraction_max 0.998
_diffrn_reflns_limit_h_max 21
_diffrn_reflns_limit_h_min -20
_diffrn_reflns_limit_k_max 17
_diffrn_reflns_limit_k_min -17
_diffrn_reflns_limit_l_max 11
_diffrn_reflns_limit_l_min -11
_diffrn_reflns_number 37330
_diffrn_reflns_point_group_measured_fraction_full 0.999
_diffrn_reflns_point_group_measured_fraction_max 0.998
_diffrn_reflns_theta_full 25.242
_diffrn_reflns_theta_max 27.508
_diffrn_reflns_theta_min 2.779
_exptl_absorpt_coefficient_mu 3.884
_exptl_absorpt_correction_T_max 0.7456
_exptl_absorpt_correction_T_min 0.5961
_exptl_absorpt_correction_type multi-scan
_exptl_absorpt_process_details 'SADABS 2014/5'
_exptl_crystal_colour Colorless
_exptl_crystal_density_diffrn 1.707
_exptl_crystal_description block
_exptl_crystal_F_000 992
_exptl_crystal_size_max 0.093
_exptl_crystal_size_mid 0.067
_exptl_crystal_size_min 0.023
_exptl_transmission_factor_max 0.911
_exptl_transmission_factor_min 0.736
_refine_diff_density_max 1.198
_refine_diff_density_min -0.911
_refine_diff_density_rms 0.149
_refine_ls_extinction_coef 0.0026(2)
_refine_ls_extinction_expression Fc^*^=kFc[1+0.001xFc^2^\l^3^/sin(2\q)]^-1/4^
_refine_ls_extinction_method 'SHELXL-2018/3 (Sheldrick 2018)'
_refine_ls_goodness_of_fit_ref 1.051
_refine_ls_hydrogen_treatment mixed
_refine_ls_matrix_type full
_refine_ls_number_parameters 266
_refine_ls_number_reflns 4454
_refine_ls_number_restraints 105
_refine_ls_restrained_S_all 1.044
_refine_ls_R_factor_all 0.0463
_refine_ls_R_factor_gt 0.0300
_refine_ls_shift/su_max 0.001
_refine_ls_shift/su_mean 0.000
_refine_ls_structure_factor_coef Fsqd
_refine_ls_weighting_details 'w=1/[\s^2^(Fo^2^)+(0.0120P)^2^+1.7870P] where P=(Fo^2^+2Fc^2^)/3'
_refine_ls_weighting_scheme calc
_refine_ls_wR_factor_gt 0.0666
_refine_ls_wR_factor_ref 0.0741
_reflns_Friedel_coverage 0.000
_reflns_number_gt 3551
_reflns_number_total 4454
_reflns_threshold_expression 'I > 2\s(I)'
_cod_data_source_file d5nj02067k2.cif
_cod_data_source_block 1
_cod_depositor_comments 'Adding full bibliography for 7063825--7063829.cif.'
_cod_original_sg_symbol_H-M 'P 21/c'
_cod_database_code 7063828
_shelx_shelxl_version_number 2018/3
_shelx_space_group_comment
;
The symmetry employed for this shelxl refinement is uniquely defined
by the following loop, which should always be used as a source of
symmetry information in preference to the above space-group names.
They are only intended as comments.
;
_shelx_estimated_absorpt_t_min 0.714
_shelx_estimated_absorpt_t_max 0.916

loop_
_space_group_symop_operation_xyz
'x, y, z'
'-x, y+1/2, -z+1/2'
'-x, -y, -z'
'x, -y-1/2, z-1/2'

loop_
_atom_site_label
_atom_site_type_symbol
_atom_site_fract_x
_atom_site_fract_y
_atom_site_fract_z
_atom_site_U_iso_or_equiv
_atom_site_adp_type
_atom_site_occupancy
_atom_site_site_symmetry_order
_atom_site_calc_flag
_atom_site_refinement_flags_posn
_atom_site_refinement_flags_adp
_atom_site_refinement_flags_occupancy
_atom_site_disorder_assembly
_atom_site_disorder_group
Dy1 Dy 0.08902(2) 0.39114(2) 0.04437(2) 0.02189(8) Uani 1 1 d . . . . .
O1 O 0.2377(2) 0.3977(3) 0.1770(4) 0.0479(10) Uani 1 1 d . . . . .
O2 O 0.15185(19) 0.3633(2) 0.3199(4) 0.0303(7) Uani 1 1 d . . . . .
O3 O 0.95811(18) 0.4642(2) 0.8615(3) 0.0279(6) Uani 1 1 d . . . . .
O4 O 0.9919(2) 0.3179(2) 0.8129(4) 0.0383(8) Uani 1 1 d . . . . .
O5 O 0.1479(2) 0.5229(2) -0.0752(4) 0.0376(8) Uani 1 1 d . . . . .
O6 O 0.1677(2) 0.3781(2) -0.1574(4) 0.0390(8) Uani 1 1 d . . . . .
O1W O 0.1185(3) 0.2256(2) 0.0645(4) 0.0410(8) Uani 1 1 d D . . . .
H1A H 0.137(3) 0.199(3) 0.149(3) 0.062 Uiso 1 1 d D U . . .
H1B H 0.128(4) 0.197(3) -0.009(3) 0.062 Uiso 1 1 d D U . . .
O2W O -0.0262(2) 0.3393(2) 0.1347(5) 0.0403(8) Uani 1 1 d D . . . .
H2C H -0.070(2) 0.371(3) 0.126(7) 0.060 Uiso 1 1 d D U . . .
H2D H -0.020(3) 0.292(3) 0.193(6) 0.060 Uiso 1 1 d D U . . .
C1 C 0.2271(3) 0.3685(3) 0.3022(5) 0.0305(10) Uani 1 1 d . . . . .
C2 C 0.3011(3) 0.3372(4) 0.4308(6) 0.0412(12) Uani 1 1 d . . . . .
H2A H 0.292724 0.270122 0.455715 0.049 Uiso 1 1 calc R U . . .
H2B H 0.301839 0.375745 0.521636 0.049 Uiso 1 1 calc R U . . .
C3 C 0.3863(3) 0.3462(5) 0.3956(7) 0.0526(15) Uani 1 1 d . . . . .
H3A H 0.391158 0.410924 0.356544 0.063 Uiso 1 1 calc R U . . .
H3B H 0.388260 0.300823 0.313869 0.063 Uiso 1 1 calc R U . . .
C4 C 0.4628(3) 0.3277(5) 0.5319(6) 0.0499(13) Uani 1 1 d . . . . .
H4A H 0.461406 0.373008 0.613999 0.060 Uiso 1 1 calc R U . . .
H4B H 0.458776 0.262810 0.570779 0.060 Uiso 1 1 calc R U . . .
C5 C 0.5461(3) 0.3380(6) 0.4911(7) 0.0637(18) Uani 1 1 d . . . . .
H5A H 0.547268 0.400971 0.443546 0.076 Uiso 1 1 calc R U . . .
H5B H 0.548538 0.289379 0.414204 0.076 Uiso 1 1 calc R U . . .
C6 C 0.6253(3) 0.3284(5) 0.6238(7) 0.0510(14) Uani 1 1 d . . . . .
H6A H 0.621524 0.373168 0.705213 0.061 Uiso 1 1 calc R U . . .
H6B H 0.628004 0.263268 0.665438 0.061 Uiso 1 1 calc R U . . .
C7 C 0.7062(3) 0.3488(5) 0.5753(7) 0.0576(16) Uani 1 1 d . . . . .
H7A H 0.700966 0.411807 0.525771 0.069 Uiso 1 1 calc R U . . .
H7B H 0.711543 0.300926 0.499123 0.069 Uiso 1 1 calc R U . . .
C8 C 0.7871(3) 0.3476(4) 0.7068(6) 0.0458(13) Uani 1 1 d . . . . .
H8A H 0.780150 0.389809 0.789172 0.055 Uiso 1 1 calc R U . . .
H8B H 0.797386 0.282415 0.748019 0.055 Uiso 1 1 calc R U . . .
C9 C 0.8631(3) 0.3811(4) 0.6510(6) 0.0368(11) Uani 1 1 d . . . . .
H9A H 0.872614 0.335837 0.574317 0.044 Uiso 1 1 calc R U . . .
H9B H 0.850731 0.443964 0.602077 0.044 Uiso 1 1 calc R U . . .
C10 C 0.9418(3) 0.3880(3) 0.7805(5) 0.0257(9) Uani 1 1 d . . . . .
C11 C 0.1814(3) 0.4681(3) -0.1544(5) 0.0316(10) Uani 1 1 d D . . . .
C12 C 0.2425(11) 0.516(2) -0.236(3) 0.058(8) Uani 0.5 1 d D U P A -1
H12A H 0.243850 0.584886 -0.215845 0.070 Uiso 0.5 1 calc R U P A -1
H12B H 0.221143 0.506215 -0.346210 0.070 Uiso 0.5 1 calc R U P A -1
C13 C 0.3348(6) 0.4752(9) -0.1826(12) 0.040(2) Uani 0.5 1 d D U P A -1
H13A H 0.333540 0.404933 -0.179264 0.048 Uiso 0.5 1 calc R U P A -1
H13B H 0.367083 0.494623 -0.254593 0.048 Uiso 0.5 1 calc R U P A -1
C14 C 0.3762(8) 0.5155(12) -0.0220(14) 0.056(3) Uani 0.5 1 d D U P A -1
H14A H 0.340089 0.501115 0.046084 0.067 Uiso 0.5 1 calc R U P A -1
H14B H 0.380425 0.585416 -0.028506 0.067 Uiso 0.5 1 calc R U P A -1
C15 C 0.4671(14) 0.473(2) 0.049(4) 0.073(6) Uani 0.5 1 d D U P A -1
H15E H 0.485666 0.489797 0.157906 0.087 Uiso 0.5 1 calc R U P A -1
H15F H 0.464493 0.402403 0.042242 0.087 Uiso 0.5 1 calc R U P A -1
C16 C 0.5290(13) 0.508(2) -0.030(4) 0.077(7) Uani 0.5 1 d D U P A -1
H16A H 0.502170 0.561908 -0.094752 0.092 Uiso 0.5 1 calc R U P A -1
H16B H 0.537218 0.457289 -0.098974 0.092 Uiso 0.5 1 calc R U P A -1
C17 C 0.6199(9) 0.5438(14) 0.061(2) 0.083(5) Uani 0.5 1 d D U P A -1
H17A H 0.647551 0.574649 -0.010071 0.100 Uiso 0.5 1 calc R U P A -1
H17B H 0.614278 0.591551 0.137314 0.100 Uiso 0.5 1 calc R U P A -1
C18 C 0.6745(8) 0.4609(13) 0.1416(19) 0.077(4) Uani 0.5 1 d D U P A -1
H18A H 0.685332 0.417245 0.063926 0.093 Uiso 0.5 1 calc R U P A -1
H18B H 0.643105 0.425067 0.201922 0.093 Uiso 0.5 1 calc R U P A -1
C19 C 0.7614(10) 0.4931(17) 0.250(3) 0.035(6) Uani 0.5 1 d D U P A -1
H19A H 0.789057 0.439781 0.312096 0.042 Uiso 0.5 1 d R U P A -1
H19B H 0.751048 0.542701 0.318086 0.042 Uiso 0.5 1 d R U P A -1

loop_
_atom_site_aniso_label
_atom_site_aniso_U_11
_atom_site_aniso_U_22
_atom_site_aniso_U_33
_atom_site_aniso_U_23
_atom_site_aniso_U_13
_atom_site_aniso_U_12
Dy1 0.02114(11) 0.02169(11) 0.02245(12) 0.00090(8) 0.00497(7) 0.00167(8)
O1 0.0283(17) 0.083(3) 0.0298(18) 0.0209(18) 0.0026(14) -0.0020(17)
O2 0.0261(16) 0.0379(16) 0.0269(16) 0.0042(13) 0.0067(13) 0.0053(13)
O3 0.0301(16) 0.0244(15) 0.0275(16) -0.0041(12) 0.0044(13) 0.0018(12)
O4 0.0346(17) 0.0310(16) 0.042(2) -0.0117(15) -0.0027(15) 0.0082(14)
O5 0.0398(19) 0.0320(17) 0.048(2) 0.0041(15) 0.0242(17) 0.0041(14)
O6 0.051(2) 0.0356(18) 0.0334(18) -0.0044(14) 0.0174(17) -0.0074(15)
O1W 0.060(2) 0.0333(18) 0.0309(18) 0.0039(15) 0.0137(18) 0.0149(16)
O2W 0.0290(17) 0.0343(19) 0.062(2) 0.0205(17) 0.0205(17) 0.0064(14)
C1 0.028(2) 0.033(2) 0.028(2) 0.0014(18) 0.0022(19) -0.0001(18)
C2 0.026(2) 0.062(3) 0.033(3) 0.006(2) 0.002(2) 0.005(2)
C3 0.032(3) 0.075(4) 0.047(3) 0.013(3) 0.004(2) 0.003(3)
C4 0.034(3) 0.071(4) 0.040(3) 0.005(3) 0.000(2) 0.004(3)
C5 0.025(3) 0.107(5) 0.052(4) 0.008(4) -0.002(3) -0.001(3)
C6 0.027(2) 0.075(4) 0.045(3) 0.001(3) -0.001(2) -0.004(3)
C7 0.029(3) 0.086(5) 0.049(4) 0.000(3) -0.005(2) -0.008(3)
C8 0.031(3) 0.056(3) 0.045(3) -0.002(3) 0.000(2) -0.006(2)
C9 0.030(2) 0.042(3) 0.032(3) -0.007(2) -0.003(2) 0.000(2)
C10 0.023(2) 0.029(2) 0.025(2) -0.0018(18) 0.0063(17) -0.0032(18)
C11 0.028(2) 0.039(3) 0.027(2) 0.007(2) 0.0057(19) -0.0014(19)
C12 0.059(15) 0.089(17) 0.028(10) 0.003(11) 0.015(10) -0.010(12)
C13 0.026(5) 0.048(6) 0.046(6) 0.001(5) 0.010(5) 0.000(5)
C14 0.042(7) 0.076(9) 0.048(7) -0.009(7) 0.008(6) -0.019(7)
C15 0.057(10) 0.113(13) 0.051(8) 0.024(9) 0.018(8) -0.017(9)
C16 0.031(7) 0.117(14) 0.081(14) -0.019(12) 0.012(8) -0.022(9)
C17 0.049(8) 0.105(12) 0.094(12) 0.012(11) 0.016(8) -0.018(9)
C18 0.058(8) 0.104(12) 0.075(10) 0.006(9) 0.026(8) -0.027(9)
C19 0.033(10) 0.037(8) 0.039(12) 0.007(7) 0.016(8) -0.007(7)

loop_
_atom_type_symbol
_atom_type_description
_atom_type_scat_dispersion_real
_atom_type_scat_dispersion_imag
_atom_type_scat_source
C C 0.0033 0.0016 'International Tables Vol C Tables 4.2.6.8 and 6.1.1.4'
H H 0.0000 0.0000 'International Tables Vol C Tables 4.2.6.8 and 6.1.1.4'
O O 0.0106 0.0060 'International Tables Vol C Tables 4.2.6.8 and 6.1.1.4'
Dy Dy -0.1892 4.4098 'International Tables Vol C Tables 4.2.6.8 and 6.1.1.4'

loop_
_geom_angle_atom_site_label_1
_geom_angle_atom_site_label_2
_geom_angle_atom_site_label_3
_geom_angle
_geom_angle_site_symmetry_1
_geom_angle_site_symmetry_3
_geom_angle_publ_flag
O1W Dy1 O2W 80.80(12) . . ?
O1W Dy1 O3 151.24(11) . 3_666 ?
O2W Dy1 O3 76.86(11) . 3_666 ?
O1W Dy1 O1 80.71(14) . . ?
O2W Dy1 O1 129.37(12) . . ?
O3 Dy1 O1 99.75(12) 3_666 . ?
O1W Dy1 O5 132.15(11) . . ?
O2W Dy1 O5 145.55(11) . . ?
O3 Dy1 O5 74.16(10) 3_666 . ?
O1 Dy1 O5 74.27(11) . . ?
O1W Dy1 O2 75.19(12) . . ?
O2W Dy1 O2 76.37(12) . . ?
O3 Dy1 O2 82.08(10) 3_666 . ?
O1 Dy1 O2 53.40(11) . . ?
O5 Dy1 O2 116.99(11) . . ?
O1W Dy1 O4 74.81(12) . 1_454 ?
O2W Dy1 O4 76.73(13) . 1_454 ?
O3 Dy1 O4 116.57(10) 3_666 1_454 ?
O1 Dy1 O4 140.49(12) . 1_454 ?
O5 Dy1 O4 100.09(12) . 1_454 ?
O2 Dy1 O4 142.28(11) . 1_454 ?
O1W Dy1 O6 81.40(11) . . ?
O2W Dy1 O6 147.41(13) . . ?
O3 Dy1 O6 126.63(10) 3_666 . ?
O1 Dy1 O6 73.70(12) . . ?
O5 Dy1 O6 52.82(10) . . ?
O2 Dy1 O6 124.46(11) . . ?
O4 Dy1 O6 72.36(11) 1_454 . ?
O1W Dy1 O3 124.13(12) . 1_454 ?
O2W Dy1 O3 74.43(11) . 1_454 ?
O3 Dy1 O3 66.41(11) 3_666 1_454 ?
O1 Dy1 O3 150.83(11) . 1_454 ?
O5 Dy1 O3 77.17(10) . 1_454 ?
O2 Dy1 O3 140.90(9) . 1_454 ?
O4 Dy1 O3 51.25(10) 1_454 1_454 ?
O6 Dy1 O3 93.64(11) . 1_454 ?
O1W Dy1 C1 73.81(13) . . ?
O2W Dy1 C1 102.93(13) . . ?
O3 Dy1 C1 93.72(12) 3_666 . ?
O1 Dy1 C1 26.45(12) . . ?
O5 Dy1 C1 97.16(12) . . ?
O2 Dy1 C1 27.21(11) . . ?
O4 Dy1 C1 148.22(12) 1_454 . ?
O6 Dy1 C1 97.99(13) . . ?
O3 Dy1 C1 160.11(11) 1_454 . ?
O1W Dy1 C11 106.59(13) . . ?
O2W Dy1 C11 160.15(13) . . ?
O3 Dy1 C11 100.48(12) 3_666 . ?
O1 Dy1 C11 70.45(12) . . ?
O5 Dy1 C11 26.35(12) . . ?
O2 Dy1 C11 123.09(11) . . ?
O4 Dy1 C11 87.31(13) 1_454 . ?
O6 Dy1 C11 26.56(12) . . ?
O3 Dy1 C11 86.41(11) 1_454 . ?
C1 Dy1 C11 96.85(13) . . ?
O1W Dy1 C10 99.08(13) . 1_454 ?
O2W Dy1 C10 73.22(13) . 1_454 ?
O3 Dy1 C10 91.61(11) 3_666 1_454 ?
O1 Dy1 C10 156.45(12) . 1_454 ?
O5 Dy1 C10 89.32(12) . 1_454 ?
O2 Dy1 C10 149.58(11) . 1_454 ?
O4 Dy1 C10 25.36(10) 1_454 1_454 ?
O6 Dy1 C10 82.95(12) . 1_454 ?
O3 Dy1 C10 25.91(10) 1_454 1_454 ?
C1 Dy1 C10 172.54(12) . 1_454 ?
C11 Dy1 C10 87.30(12) . 1_454 ?
C1 O1 Dy1 94.3(3) . . ?
C1 O2 Dy1 91.6(3) . . ?
C10 O3 Dy1 149.8(3) . 3_666 ?
C10 O3 Dy1 93.2(2) . 1_656 ?
Dy1 O3 Dy1 113.58(11) 3_666 1_656 ?
C10 O4 Dy1 96.6(3) . 1_656 ?
C11 O5 Dy1 94.4(3) . . ?
C11 O6 Dy1 92.0(3) . . ?
Dy1 O1W H1A 121(3) . . ?
Dy1 O1W H1B 120(3) . . ?
H1A O1W H1B 115(2) . . ?
Dy1 O2W H2C 124(3) . . ?
Dy1 O2W H2D 119(3) . . ?
H2C O2W H2D 116(2) . . ?
O1 C1 O2 119.5(4) . . ?
O1 C1 C2 120.9(4) . . ?
O2 C1 C2 119.6(4) . . ?
O1 C1 Dy1 59.2(2) . . ?
O2 C1 Dy1 61.2(2) . . ?
C2 C1 Dy1 169.3(3) . . ?
C1 C2 C3 114.5(4) . . ?
C1 C2 H2A 108.6 . . ?
C3 C2 H2A 108.6 . . ?
C1 C2 H2B 108.6 . . ?
C3 C2 H2B 108.6 . . ?
H2A C2 H2B 107.6 . . ?
C2 C3 C4 115.1(5) . . ?
C2 C3 H3A 108.5 . . ?
C4 C3 H3A 108.5 . . ?
C2 C3 H3B 108.5 . . ?
C4 C3 H3B 108.5 . . ?
H3A C3 H3B 107.5 . . ?
C5 C4 C3 113.0(5) . . ?
C5 C4 H4A 109.0 . . ?
C3 C4 H4A 109.0 . . ?
C5 C4 H4B 109.0 . . ?
C3 C4 H4B 109.0 . . ?
H4A C4 H4B 107.8 . . ?
C4 C5 C6 116.0(5) . . ?
C4 C5 H5A 108.3 . . ?
C6 C5 H5A 108.3 . . ?
C4 C5 H5B 108.3 . . ?
C6 C5 H5B 108.3 . . ?
H5A C5 H5B 107.4 . . ?
C7 C6 C5 112.5(5) . . ?
C7 C6 H6A 109.1 . . ?
C5 C6 H6A 109.1 . . ?
C7 C6 H6B 109.1 . . ?
C5 C6 H6B 109.1 . . ?
H6A C6 H6B 107.8 . . ?
C6 C7 C8 114.6(5) . . ?
C6 C7 H7A 108.6 . . ?
C8 C7 H7A 108.6 . . ?
C6 C7 H7B 108.6 . . ?
C8 C7 H7B 108.6 . . ?
H7A C7 H7B 107.6 . . ?
C9 C8 C7 110.8(5) . . ?
C9 C8 H8A 109.5 . . ?
C7 C8 H8A 109.5 . . ?
C9 C8 H8B 109.5 . . ?
C7 C8 H8B 109.5 . . ?
H8A C8 H8B 108.1 . . ?
C10 C9 C8 111.8(4) . . ?
C10 C9 H9A 109.3 . . ?
C8 C9 H9A 109.3 . . ?
C10 C9 H9B 109.3 . . ?
C8 C9 H9B 109.3 . . ?
H9A C9 H9B 107.9 . . ?
O4 C10 O3 118.9(4) . . ?
O4 C10 C9 120.5(4) . . ?
O3 C10 C9 120.6(4) . . ?
O4 C10 Dy1 58.1(2) . 1_656 ?
O3 C10 Dy1 60.9(2) . 1_656 ?
C9 C10 Dy1 175.7(3) . 1_656 ?
O5 C11 O6 120.4(4) . . ?
O5 C11 C12 116.2(13) . . ?
O6 C11 C12 123.2(13) . . ?
O5 C11 Dy1 59.3(2) . . ?
O6 C11 Dy1 61.5(2) . . ?
C12 C11 Dy1 169.8(12) . . ?
C11 C12 C13 113.3(14) . . ?
C11 C12 H12A 108.9 . . ?
C13 C12 H12A 108.9 . . ?
C11 C12 H12B 108.9 . . ?
C13 C12 H12B 108.9 . . ?
H12A C12 H12B 107.7 . . ?
C14 C13 C12 108.1(16) . . ?
C14 C13 H13A 110.1 . . ?
C12 C13 H13A 110.1 . . ?
C14 C13 H13B 110.1 . . ?
C12 C13 H13B 110.1 . . ?
H13A C13 H13B 108.4 . . ?
C13 C14 C15 112.6(17) . . ?
C13 C14 H14A 109.1 . . ?
C15 C14 H14A 109.1 . . ?
C13 C14 H14B 109.1 . . ?
C15 C14 H14B 109.1 . . ?
H14A C14 H14B 107.8 . . ?
C16 C15 C14 111.7(14) . . ?
C16 C15 H15E 109.3 . . ?
C14 C15 H15E 109.3 . . ?
C16 C15 H15F 109.3 . . ?
C14 C15 H15F 109.3 . . ?
H15E C15 H15F 107.9 . . ?
C15 C16 C17 121.8(16) . . ?
C15 C16 H16A 106.9 . . ?
C17 C16 H16A 106.9 . . ?
C15 C16 H16B 106.9 . . ?
C17 C16 H16B 106.9 . . ?
H16A C16 H16B 106.7 . . ?
C18 C17 C16 111.7(17) . . ?
C18 C17 H17A 109.3 . . ?
C16 C17 H17A 109.3 . . ?
C18 C17 H17B 109.3 . . ?
C16 C17 H17B 109.3 . . ?
H17A C17 H17B 107.9 . . ?
C17 C18 C19 114.0(15) . . ?
C17 C18 H18A 108.7 . . ?
C19 C18 H18A 108.7 . . ?
C17 C18 H18B 108.7 . . ?
C19 C18 H18B 108.7 . . ?
H18A C18 H18B 107.6 . . ?
C18 C19 H19A 110.8 . . ?
C18 C19 H19B 108.6 . . ?
H19A C19 H19B 108.2 . . ?

loop_
_geom_bond_atom_site_label_1
_geom_bond_atom_site_label_2
_geom_bond_distance
_geom_bond_site_symmetry_2
_geom_bond_publ_flag
Dy1 O1W 2.332(3) . ?
Dy1 O2W 2.338(3) . ?
Dy1 O3 2.371(3) 3_666 ?
Dy1 O1 2.403(3) . ?
Dy1 O5 2.430(3) . ?
Dy1 O2 2.444(3) . ?
Dy1 O4 2.473(3) 1_454 ?
Dy1 O6 2.477(3) . ?
Dy1 O3 2.534(3) 1_454 ?
Dy1 C1 2.789(5) . ?
Dy1 C11 2.818(4) . ?
Dy1 C10 2.895(4) 1_454 ?
O1 C1 1.246(6) . ?
O2 C1 1.276(5) . ?
O3 C10 1.266(5) . ?
O4 C10 1.248(5) . ?
O5 C11 1.255(5) . ?
O6 C11 1.261(5) . ?
O1W H1A 0.823(10) . ?
O1W H1B 0.819(10) . ?
O2W H2C 0.820(10) . ?
O2W H2D 0.819(10) . ?
C1 C2 1.497(6) . ?
C2 C3 1.504(7) . ?
C2 H2A 0.9700 . ?
C2 H2B 0.9700 . ?
C3 C4 1.521(7) . ?
C3 H3A 0.9700 . ?
C3 H3B 0.9700 . ?
C4 C5 1.498(7) . ?
C4 H4A 0.9700 . ?
C4 H4B 0.9700 . ?
C5 C6 1.514(7) . ?
C5 H5A 0.9700 . ?
C5 H5B 0.9700 . ?
C6 C7 1.514(7) . ?
C6 H6A 0.9700 . ?
C6 H6B 0.9700 . ?
C7 C8 1.522(7) . ?
C7 H7A 0.9700 . ?
C7 H7B 0.9700 . ?
C8 C9 1.519(7) . ?
C8 H8A 0.9700 . ?
C8 H8B 0.9700 . ?
C9 C10 1.490(6) . ?
C9 H9A 0.9700 . ?
C9 H9B 0.9700 . ?
C11 C12 1.524(16) . ?
C12 C13 1.555(17) . ?
C12 H12A 0.9700 . ?
C12 H12B 0.9700 . ?
C13 C14 1.527(13) . ?
C13 H13A 0.9700 . ?
C13 H13B 0.9700 . ?
C14 C15 1.567(18) . ?
C14 H14A 0.9700 . ?
C14 H14B 0.9700 . ?
C15 C16 1.460(13) . ?
C15 H15E 0.9700 . ?
C15 H15F 0.9700 . ?
C16 C17 1.569(17) . ?
C16 H16A 0.9700 . ?
C16 H16B 0.9700 . ?
C17 C18 1.512(16) . ?
C17 H17A 0.9700 . ?
C17 H17B 0.9700 . ?
C18 C19 1.557(17) . ?
C18 H18A 0.9700 . ?
C18 H18B 0.9700 . ?
C19 H19A 0.9600 . ?
C19 H19B 0.9599 . ?

loop_
_geom_hbond_atom_site_label_D
_geom_hbond_atom_site_label_H
_geom_hbond_atom_site_label_A
_geom_hbond_distance_DH
_geom_hbond_distance_HA
_geom_hbond_distance_DA
_geom_hbond_angle_DHA
_geom_hbond_site_symmetry_A
_geom_hbond_publ_flag
O1W H1A O6 0.823(10) 1.987(14) 2.803(5) 171(6) 4_566 yes
O1W H1B O2 0.819(10) 1.869(11) 2.687(4) 177(6) 4_565 yes
O2W H2C O5 0.820(10) 1.916(18) 2.696(4) 159(5) 3_565 yes
O2W H2D O4 0.819(10) 1.845(11) 2.664(4) 177(7) 4_465 yes

loop_
_geom_torsion_atom_site_label_1
_geom_torsion_atom_site_label_2
_geom_torsion_atom_site_label_3
_geom_torsion_atom_site_label_4
_geom_torsion
_geom_torsion_site_symmetry_1
_geom_torsion_site_symmetry_2
_geom_torsion_site_symmetry_3
_geom_torsion_site_symmetry_4
_geom_torsion_publ_flag
Dy1 O1 C1 O2 -11.0(5) . . . . ?
Dy1 O1 C1 C2 167.6(4) . . . . ?
Dy1 O2 C1 O1 10.7(5) . . . . ?
Dy1 O2 C1 C2 -167.8(4) . . . . ?
O1 C1 C2 C3 1.1(7) . . . . ?
O2 C1 C2 C3 179.7(5) . . . . ?
Dy1 C1 C2 C3 88.8(18) . . . . ?
C1 C2 C3 C4 172.1(5) . . . . ?
C2 C3 C4 C5 -179.7(6) . . . . ?
C3 C4 C5 C6 175.4(6) . . . . ?
C4 C5 C6 C7 -174.8(6) . . . . ?
C5 C6 C7 C8 175.6(6) . . . . ?
C6 C7 C8 C9 -172.9(5) . . . . ?
C7 C8 C9 C10 175.5(5) . . . . ?
Dy1 O4 C10 O3 3.2(4) 1_656 . . . ?
Dy1 O4 C10 C9 -175.3(4) 1_656 . . . ?
Dy1 O3 C10 O4 -156.4(4) 3_666 . . . ?
Dy1 O3 C10 O4 -3.1(4) 1_656 . . . ?
Dy1 O3 C10 C9 22.1(8) 3_666 . . . ?
Dy1 O3 C10 C9 175.4(4) 1_656 . . . ?
Dy1 O3 C10 Dy1 -153.3(6) 3_666 . . 1_656 ?
C8 C9 C10 O4 92.6(5) . . . . ?
C8 C9 C10 O3 -85.9(5) . . . . ?
Dy1 O5 C11 O6 6.6(5) . . . . ?
Dy1 O5 C11 C12 -169.6(10) . . . . ?
Dy1 O6 C11 O5 -6.4(5) . . . . ?
Dy1 O6 C11 C12 169.4(12) . . . . ?
O5 C11 C12 C13 118.7(19) . . . . ?
O6 C11 C12 C13 -57(3) . . . . ?
Dy1 C11 C12 C13 57(8) . . . . ?
C11 C12 C13 C14 -75(2) . . . . ?
C12 C13 C14 C15 175.2(16) . . . . ?
C13 C14 C15 C16 70.5(19) . . . . ?
C14 C15 C16 C17 135(3) . . . . ?
C15 C16 C17 C18 68(2) . . . . ?
C16 C17 C18 C19 -172.9(18) . . . . ?
